data_4300584
loop_
_publ_author_name
'Panda, Tarun K.'
'Gamer, Michael T.'
'Roesky, Peter W.'

_publ_section_title
;
 Yttrium and Lanthanide Complexes Having a Chiral Phosphanylamide in the
 Coordination Sphere
;
_journal_coden_ASTM INOCAJ
_journal_issue 2
_journal_name_full 'Inorganic Chemistry'
_journal_page_first 910
_journal_page_last 916
_journal_paper_doi 10.1021/ic051584e
_journal_volume 45
_journal_year 2006
_chemical_absolute_configuration rmad
_chemical_formula_moiety 'C32 H35 N O P Yb'
_chemical_formula_sum 'C32 H35 N O P Yb'
_chemical_formula_weight 653.62
_space_group_IT_number 19
_space_group_name_Hall 'P 2ac 2ab'
_space_group_name_H-M_alt 'P 21 21 21'
_symmetry_cell_setting orthorhombic
_symmetry_space_group_name_Hall 'P 2ac 2ab'
_symmetry_space_group_name_H-M 'P 21 21 21'
_cell_angle_alpha 90.00
_cell_angle_beta 90.00
_cell_angle_gamma 90.00
_cell_formula_units_Z 4
_cell_length_a 11.7275(18)
_cell_length_b 13.378(2)
_cell_length_c 17.880(3)
_cell_measurement_temperature 173(2)
_cell_volume 2805.1(7)
_diffrn_ambient_temperature 173(2)
_exptl_crystal_density_diffrn 1.548
_cod_database_code 4300584

loop_
_symmetry_equiv_pos_as_xyz
'x, y, z'
'-x+1/2, -y, z+1/2'
'-x, y+1/2, -z+1/2'
'x+1/2, -y+1/2, -z'

loop_
_atom_site_label
_atom_site_type_symbol
_atom_site_fract_x
_atom_site_fract_y
_atom_site_fract_z
_atom_site_U_iso_or_equiv
_atom_site_adp_type
_atom_site_occupancy
_atom_site_symmetry_multiplicity
_atom_site_calc_flag
_atom_site_refinement_flags
_atom_site_disorder_assembly
_atom_site_disorder_group
Yb Yb 0.094529(7) 0.036393(7) 0.852521(5) 0.01997(2) Uani 1 1 d . . .
P P 0.06871(4) -0.05125(4) 0.99394(3) 0.01900(10) Uani 1 1 d . . .
O O 0.18404(14) -0.11745(13) 0.83097(9) 0.0298(4) Uani 1 1 d . . .
N N 0.16258(13) 0.03490(15) 0.96746(9) 0.0192(3) Uani 1 1 d . . .
C1 C -0.0056(3) 0.2045(2) 0.8557(2) 0.0503(8) Uani 1 1 d . . .
H1 H -0.0203 0.2556 0.8913 0.060 Uiso 1 1 calc R . .
C2 C -0.0912(2) 0.1319(2) 0.85316(16) 0.0422(6) Uani 1 1 d . . .
H2 H -0.1504 0.1444 0.8882 0.051 Uiso 1 1 calc R . .
C3 C -0.1102(2) 0.0454(2) 0.81141(18) 0.0448(7) Uani 1 1 d . . .
H3 H -0.1786 0.0126 0.8258 0.054 Uiso 1 1 calc R . .
C4 C -0.0550(3) -0.0045(2) 0.7546(2) 0.0501(8) Uani 1 1 d . . .
H4 H -0.0941 -0.0635 0.7401 0.060 Uiso 1 1 calc R . .
C5 C 0.0436(3) 0.0106(3) 0.71365(17) 0.0606(11) Uani 1 1 d . . .
H5 H 0.0536 -0.0378 0.6753 0.073 Uiso 1 1 calc R . .
C6 C 0.1309(3) 0.0800(4) 0.71593(18) 0.0679(13) Uani 1 1 d . . .
H6 H 0.1886 0.0664 0.6801 0.082 Uiso 1 1 calc R . .
C7 C 0.1552(3) 0.1660(4) 0.7585(2) 0.0689(14) Uani 1 1 d . . .
H7 H 0.2258 0.1959 0.7453 0.083 Uiso 1 1 calc R . .
C8 C 0.0982(4) 0.2184(2) 0.8167(2) 0.0622(11) Uani 1 1 d . . .
H8 H 0.1390 0.2757 0.8331 0.075 Uiso 1 1 calc R . .
C9 C 0.24723(18) 0.07892(18) 1.01826(13) 0.0247(4) Uani 1 1 d . . .
H9 H 0.2578 0.0324 1.0615 0.030 Uiso 1 1 calc R . .
C10 C 0.2051(2) 0.1795(2) 1.04861(18) 0.0433(7) Uani 1 1 d . . .
H10A H 0.1962 0.2268 1.0072 0.065 Uiso 1 1 calc R . .
H10B H 0.2607 0.2059 1.0845 0.065 Uiso 1 1 calc R . .
H10C H 0.1315 0.1702 1.0736 0.065 Uiso 1 1 calc R . .
C11 C 0.36070(18) 0.08867(17) 0.97785(13) 0.0248(4) Uani 1 1 d . . .
C12 C 0.45688(18) 0.0361(2) 1.00085(14) 0.0332(5) Uani 1 1 d . . .
H12 H 0.4536 -0.0043 1.0445 0.040 Uiso 1 1 calc R . .
C13 C 0.55869(19) 0.0425(2) 0.96002(17) 0.0413(6) Uani 1 1 d . . .
H13 H 0.6240 0.0065 0.9762 0.050 Uiso 1 1 calc R . .
C14 C 0.5647(2) 0.1006(3) 0.89662(18) 0.0445(7) Uani 1 1 d . . .
H14 H 0.6337 0.1041 0.8689 0.053 Uiso 1 1 calc R . .
C15 C 0.4706(2) 0.1535(3) 0.87341(17) 0.0463(7) Uani 1 1 d . . .
H15 H 0.4746 0.1936 0.8296 0.056 Uiso 1 1 calc R . .
C16 C 0.3693(2) 0.1485(2) 0.91423(16) 0.0363(6) Uani 1 1 d . . .
H16 H 0.3052 0.1864 0.8984 0.044 Uiso 1 1 calc R . .
C17 C 0.14824(18) -0.15478(17) 1.03609(12) 0.0230(4) Uani 1 1 d . . .
C18 C 0.0977(3) -0.22528(17) 1.08304(13) 0.0329(5) Uani 1 1 d . . .
H18 H 0.0200 -0.2180 1.0970 0.039 Uiso 1 1 calc R . .
C19 C 0.1602(3) -0.3063(2) 1.10968(16) 0.0447(7) Uani 1 1 d . . .
H19 H 0.1249 -0.3541 1.1414 0.054 Uiso 1 1 calc R . .
C20 C 0.2743(3) -0.3176(2) 1.08996(16) 0.0448(7) Uani 1 1 d . . .
H20 H 0.3173 -0.3722 1.1089 0.054 Uiso 1 1 calc R . .
C21 C 0.3245(2) -0.2493(2) 1.04286(15) 0.0380(6) Uani 1 1 d . . .
H21 H 0.4020 -0.2575 1.0286 0.046 Uiso 1 1 calc R . .
C22 C 0.2629(2) -0.16850(18) 1.01602(13) 0.0272(5) Uani 1 1 d . . .
H22 H 0.2987 -0.1218 0.9836 0.033 Uiso 1 1 calc R . .
C23 C -0.01796(18) -0.00811(16) 1.07334(12) 0.0232(4) Uani 1 1 d . . .
C24 C -0.12656(18) 0.0277(2) 1.05727(14) 0.0303(5) Uani 1 1 d . . .
H24 H -0.1536 0.0263 1.0072 0.036 Uiso 1 1 calc R . .
C25 C -0.1965(2) 0.0659(2) 1.11374(16) 0.0398(6) Uani 1 1 d . . .
H25 H -0.2706 0.0900 1.1021 0.048 Uiso 1 1 calc R . .
C26 C -0.1574(2) 0.0684(2) 1.18661(16) 0.0369(6) Uani 1 1 d . . .
H26 H -0.2041 0.0954 1.2251 0.044 Uiso 1 1 calc R . .
C27 C -0.0501(2) 0.0317(3) 1.20354(13) 0.0378(6) Uani 1 1 d . . .
H27 H -0.0237 0.0328 1.2538 0.045 Uiso 1 1 calc R . .
C28 C 0.01915(18) -0.00668(19) 1.14743(14) 0.0327(5) Uani 1 1 d . . .
H28 H 0.0924 -0.0322 1.1596 0.039 Uiso 1 1 calc R . .
C29 C 0.3005(3) -0.1275(3) 0.80408(17) 0.0473(7) Uani 1 1 d . . .
H29A H 0.3553 -0.1104 0.8442 0.057 Uiso 1 1 calc R . .
H29B H 0.3138 -0.0824 0.7610 0.057 Uiso 1 1 calc R . .
C30 C 0.3144(3) -0.2338(3) 0.7811(2) 0.0658(11) Uani 1 1 d . . .
H30A H 0.3928 -0.2576 0.7910 0.079 Uiso 1 1 calc R . .
H30B H 0.2972 -0.2425 0.7273 0.079 Uiso 1 1 calc R . .
C31 C 0.2295(4) -0.2879(2) 0.8286(2) 0.0652(12) Uani 1 1 d . . .
H31A H 0.2598 -0.2999 0.8795 0.078 Uiso 1 1 calc R . .
H31B H 0.2076 -0.3526 0.8059 0.078 Uiso 1 1 calc R . .
C32 C 0.1300(3) -0.2159(2) 0.83011(17) 0.0443(7) Uani 1 1 d . . .
H32A H 0.0815 -0.2241 0.7852 0.053 Uiso 1 1 calc R . .
H32B H 0.0828 -0.2261 0.8753 0.053 Uiso 1 1 calc R . .

loop_
_atom_site_aniso_label
_atom_site_aniso_U_11
_atom_site_aniso_U_22
_atom_site_aniso_U_33
_atom_site_aniso_U_23
_atom_site_aniso_U_13
_atom_site_aniso_U_12
Yb 0.02142(3) 0.02179(4) 0.01671(3) 0.00183(3) 0.00052(3) -0.00004(3)
P 0.0188(2) 0.0218(3) 0.0164(2) 0.00021(19) 0.00064(15) -0.00093(17)
O 0.0327(8) 0.0277(8) 0.0291(8) -0.0050(7) 0.0041(6) 0.0045(7)
N 0.0183(6) 0.0205(8) 0.0187(7) -0.0004(7) -0.0002(5) -0.0025(7)
C1 0.079(2) 0.0282(13) 0.0435(16) -0.0037(14) -0.0218(17) 0.0216(13)
C2 0.0408(12) 0.0490(15) 0.0367(12) 0.0149(12) 0.0064(15) 0.0252(12)
C3 0.0247(11) 0.0401(15) 0.0697(19) 0.0288(15) -0.0081(11) -0.0003(11)
C4 0.0505(16) 0.0364(14) 0.064(2) -0.0086(14) -0.0343(15) 0.0040(12)
C5 0.077(2) 0.078(3) 0.0268(14) -0.0149(14) -0.0185(15) 0.036(2)
C6 0.0539(18) 0.124(4) 0.0259(14) 0.0314(19) 0.0142(13) 0.036(2)
C7 0.0317(14) 0.099(3) 0.076(3) 0.069(3) -0.0053(15) -0.0146(17)
C8 0.075(2) 0.0297(14) 0.082(2) 0.0294(15) -0.051(2) -0.0236(16)
C9 0.0234(9) 0.0283(11) 0.0225(11) -0.0053(9) 0.0000(8) -0.0053(8)
C10 0.0386(13) 0.0386(15) 0.0527(17) -0.0244(13) 0.0118(12) -0.0113(11)
C11 0.0225(9) 0.0277(12) 0.0242(10) -0.0064(9) -0.0003(8) -0.0056(8)
C12 0.0283(10) 0.0388(12) 0.0326(11) -0.0038(12) -0.0072(8) -0.0005(11)
C13 0.0216(9) 0.0472(15) 0.0549(16) -0.0129(15) -0.0053(9) 0.0026(11)
C14 0.0279(11) 0.0559(18) 0.0498(17) -0.0115(14) 0.0112(10) -0.0092(11)
C15 0.0345(13) 0.0598(19) 0.0446(17) 0.0124(14) 0.0095(11) -0.0104(13)
C16 0.0258(10) 0.0435(15) 0.0398(14) 0.0093(12) 0.0003(10) -0.0043(10)
C17 0.0277(10) 0.0234(10) 0.0181(9) -0.0008(8) -0.0028(7) -0.0009(8)
C18 0.0426(12) 0.0292(11) 0.0268(11) 0.0052(9) -0.0012(11) -0.0064(11)
C19 0.070(2) 0.0308(14) 0.0337(14) 0.0120(11) -0.0054(13) -0.0026(13)
C20 0.0670(19) 0.0296(13) 0.0379(15) 0.0069(11) -0.0114(14) 0.0151(13)
C21 0.0426(13) 0.0385(14) 0.0329(13) -0.0045(11) -0.0070(10) 0.0179(11)
C22 0.0327(11) 0.0268(11) 0.0220(11) -0.0012(9) -0.0021(8) 0.0070(9)
C23 0.0222(9) 0.0269(11) 0.0203(10) -0.0015(8) 0.0028(7) -0.0026(7)
C24 0.0261(9) 0.0379(13) 0.0268(10) -0.0005(11) 0.0014(8) 0.0039(9)
C25 0.0270(11) 0.0545(18) 0.0379(14) -0.0078(12) 0.0048(10) 0.0102(11)
C26 0.0317(12) 0.0449(15) 0.0340(14) -0.0118(11) 0.0146(10) -0.0032(10)
C27 0.0334(11) 0.0557(16) 0.0242(11) -0.0107(13) 0.0058(9) -0.0042(13)
C28 0.0262(9) 0.0504(14) 0.0214(10) -0.0029(11) 0.0013(9) 0.0003(9)
C29 0.0395(14) 0.061(2) 0.0412(16) 0.0030(14) 0.0121(12) 0.0173(14)
C30 0.067(2) 0.088(3) 0.0424(18) -0.0242(19) -0.0108(16) 0.047(2)
C31 0.115(3) 0.0348(16) 0.0451(18) -0.0177(14) -0.036(2) 0.0290(19)
C32 0.0640(18) 0.0305(14) 0.0384(15) -0.0097(11) -0.0033(12) -0.0034(12)

loop_
_geom_bond_atom_site_label_1
_geom_bond_atom_site_label_2
_geom_bond_distance
_geom_bond_site_symmetry_2
_geom_bond_publ_flag
Yb N 2.2047(16) . ?
Yb O 2.3422(17) . ?
Yb C3 2.514(2) . ?
Yb C8 2.518(3) . ?
Yb C7 2.518(3) . ?
Yb C2 2.525(2) . ?
Yb C4 2.537(3) . ?
Yb C1 2.538(3) . ?
Yb C6 2.547(3) . ?
Yb C5 2.577(3) . ?
Yb P 2.8035(6) . ?
P N 1.6626(18) . ?
P C17 1.832(2) . ?
P C23 1.839(2) . ?
O C29 1.454(3) . ?
O C32 1.461(3) . ?
N C9 1.469(3) . ?
C1 C2 1.397(5) . ?
C1 C8 1.415(6) . ?
C2 C3 1.395(4) . ?
C3 C4 1.376(5) . ?
C4 C5 1.384(5) . ?
C5 C6 1.383(6) . ?
C6 C7 1.409(6) . ?
C7 C8 1.421(6) . ?
C9 C11 1.520(3) . ?
C9 C10 1.533(4) . ?
C11 C12 1.391(3) . ?
C11 C16 1.394(4) . ?
C12 C13 1.402(3) . ?
C13 C14 1.376(5) . ?
C14 C15 1.375(4) . ?
C15 C16 1.396(4) . ?
C17 C18 1.395(3) . ?
C17 C22 1.404(3) . ?
C18 C19 1.393(4) . ?
C19 C20 1.392(5) . ?
C20 C21 1.375(4) . ?
C21 C22 1.386(3) . ?
C23 C24 1.391(3) . ?
C23 C28 1.395(3) . ?
C24 C25 1.397(3) . ?
C25 C26 1.382(4) . ?
C26 C27 1.384(4) . ?
C27 C28 1.389(3) . ?
C29 C30 1.489(5) . ?
C30 C31 1.496(6) . ?
C31 C32 1.514(5) . ?
